data_4118437
loop_
_publ_author_name
'Chao Li'
'Longyang Dian'
'Weidong Zhang'
'Xiaoguang Lei'

_publ_section_title
;
 Biomimetic Syntheses of (-)-Gochnatiolides A-C and (-)-Ainsliadimer B
;
_journal_name_full 'Journal of the American Chemical Society'
_journal_page_first 12414
_journal_page_last 12417
_journal_paper_doi 10.1021/ja305464s
_journal_volume 134
_journal_year 2012
_chemical_absolute_configuration syn
_chemical_formula_moiety 'C30 H30 O7'
_chemical_formula_sum 'C32 H33 N O7'
_chemical_formula_weight 543.59
_chemical_name_systematic
;
 ? 
;
_space_group_crystal_system monoclinic
_space_group_IT_number 4
_space_group_name_Hall 'P 2yb'
_space_group_name_H-M_alt 'P 1 21 1'
_symmetry_space_group_name_Hall 'P 2yb'
_symmetry_space_group_name_H-M 'P 1 21 1'
_atom_sites_solution_hydrogens geom
_atom_sites_solution_primary direct
_atom_sites_solution_secondary difmap
_audit_creation_date 2012-05-03
_audit_creation_method
;
  Olex2 1.1
  (compiled 2011.02.15 svn.r1672, GUI svn.r3494)
;
_cell_angle_alpha 90.00
_cell_angle_beta 94.828(9)
_cell_angle_gamma 90.00
_cell_formula_units_Z 2
_cell_length_a 9.988(5)
_cell_length_b 7.091(3)
_cell_length_c 19.356(9)
_cell_measurement_reflns_used 4161
_cell_measurement_temperature 446(2)
_cell_measurement_theta_max 27.46
_cell_measurement_theta_min 2.05
_cell_volume 1366.0(11)
_computing_cell_refinement 'CrystalClear (Rigaku Inc., 2007)'
_computing_data_collection 'CrystalClear (Rigaku Inc., 2007)'
_computing_data_reduction 'CrystalClear (Rigaku Inc., 2007)'
_computing_molecular_graphics
;
O. V. Dolomanov, L. J. Bourhis, R. J. Gildea, J. A. K. Howard and H. Puschmann,
OLEX2: a complete structure solution, refinement and analysis program.
J. Appl. Cryst. (2009). 42, 339-341.
;
_computing_publication_material
;
O. V. Dolomanov, L. J. Bourhis, R. J. Gildea, J. A. K. Howard and H. Puschmann,
OLEX2: a complete structure solution, refinement and analysis program.
J. Appl. Cryst. (2009). 42, 339-341.
;
_computing_structure_refinement 'SHELXL-97 (Sheldrick, 2008)'
_computing_structure_solution 'SHELXS-97 (Sheldrick, 2008)'
_diffrn_ambient_temperature 446(2)
_diffrn_measured_fraction_theta_full 0.995
_diffrn_measured_fraction_theta_max 0.995
_diffrn_measurement_device_type 'Saturn724+ CCD'
_diffrn_measurement_method '\w scans at fixed \c = 45\%'
_diffrn_radiation_monochromator graphite
_diffrn_radiation_type MoK\a
_diffrn_radiation_wavelength 0.71073
_diffrn_reflns_av_R_equivalents 0.0644
_diffrn_reflns_av_unetI/netI 0.0552
_diffrn_reflns_limit_h_max 12
_diffrn_reflns_limit_h_min -11
_diffrn_reflns_limit_k_max 9
_diffrn_reflns_limit_k_min -9
_diffrn_reflns_limit_l_max 25
_diffrn_reflns_limit_l_min -25
_diffrn_reflns_number 13775
_diffrn_reflns_theta_full 27.47
_diffrn_reflns_theta_max 27.46
_diffrn_reflns_theta_min 2.05
_diffrn_source 'sealed tube'
_exptl_absorpt_coefficient_mu 0.093
_exptl_absorpt_correction_T_max 0.9917
_exptl_absorpt_correction_T_min 0.9717
_exptl_absorpt_correction_type multi-scan
_exptl_absorpt_process_details 'CrystalClear (Rigaku Inc., 2007)'
_exptl_crystal_colour colorless
_exptl_crystal_density_diffrn 1.322
_exptl_crystal_description rod
_exptl_crystal_F_000 576
_exptl_crystal_size_max 0.31
_exptl_crystal_size_mid 0.12
_exptl_crystal_size_min 0.09
_refine_diff_density_max 0.210
_refine_diff_density_min -0.200
_refine_diff_density_rms 0.044
_refine_ls_abs_structure_details 'Flack H D (1983), Acta Cryst. A39, 876-881'
_refine_ls_abs_structure_Flack 10(10)
_refine_ls_extinction_method none
_refine_ls_goodness_of_fit_ref 1.172
_refine_ls_hydrogen_treatment constr
_refine_ls_matrix_type full
_refine_ls_number_parameters 362
_refine_ls_number_reflns 3365
_refine_ls_number_restraints 1
_refine_ls_restrained_S_all 1.172
_refine_ls_R_factor_all 0.0722
_refine_ls_R_factor_gt 0.0640
_refine_ls_shift/su_max 0.001
_refine_ls_shift/su_mean 0.000
_refine_ls_structure_factor_coef Fsqd
_refine_ls_weighting_details 'calc w=1/[\s^2^(Fo^2^)+(0.0182P)^2^+0.6729P] where P=(Fo^2^+2Fc^2^)/3'
_refine_ls_weighting_scheme calc
_refine_ls_wR_factor_gt 0.1058
_refine_ls_wR_factor_ref 0.1092
_reflns_number_gt 3060
_reflns_number_total 3365
_reflns_threshold_expression >2sigma(I)
_cod_data_source_file ja305464s_si_002.cif
_cod_data_source_block sa1997
_cod_database_code 4118437

loop_
_space_group_symop_id
_space_group_symop_operation_xyz
1 'x, y, z'
2 '-x, y+1/2, -z'

loop_
_atom_site_label
_atom_site_type_symbol
_atom_site_fract_x
_atom_site_fract_y
_atom_site_fract_z
_atom_site_U_iso_or_equiv
_atom_site_adp_type
_atom_site_occupancy
_atom_site_symmetry_multiplicity
_atom_site_calc_flag
_atom_site_refinement_flags
O1 O -0.1306(2) 0.3491(4) 0.79078(11) 0.0300(6) Uani 1 1 d .
O2 O 0.0715(3) 0.2149(5) 0.79511(14) 0.0451(8) Uani 1 1 d .
O3 O -0.5795(3) 0.7954(5) 0.72685(14) 0.0500(8) Uani 1 1 d .
O4 O -0.5080(3) 0.5170(4) 0.57415(12) 0.0329(6) Uani 1 1 d .
H4 H -0.5488 0.5823 0.6019 0.049 Uiso 1 1 d R
O5 O -0.2434(3) 0.9396(4) 0.76435(12) 0.0372(7) Uani 1 1 d .
O6 O -0.1732(3) 0.9205(4) 0.49854(12) 0.0329(6) Uani 1 1 d .
O7 O -0.1262(3) 1.0236(5) 0.39396(13) 0.0524(9) Uani 1 1 d .
C1 C -0.2465(4) 0.3512(5) 0.83285(16) 0.0272(8) Uani 1 1 d .
H1 H -0.3106 0.2491 0.8165 0.033 Uiso 1 1 calc R
C2 C -0.1885(4) 0.3068(6) 0.90714(17) 0.0301(8) Uani 1 1 d .
H2 H -0.1661 0.4278 0.9320 0.036 Uiso 1 1 calc R
C3 C -0.2861(4) 0.1942(7) 0.94802(19) 0.0411(10) Uani 1 1 d .
H3B H -0.2373 0.1476 0.9913 0.049 Uiso 1 1 calc R
H3A H -0.3174 0.0829 0.9203 0.049 Uiso 1 1 calc R
C4 C -0.4088(4) 0.3069(7) 0.9667(2) 0.0468(12) Uani 1 1 d .
H4A H -0.4714 0.2192 0.9874 0.056 Uiso 1 1 calc R
H4B H -0.3787 0.4002 1.0028 0.056 Uiso 1 1 calc R
C5 C -0.4863(4) 0.4114(7) 0.90704(18) 0.0369(10) Uani 1 1 d .
C6 C -0.4133(4) 0.5822(6) 0.88086(18) 0.0329(9) Uani 1 1 d .
H6 H -0.3591 0.6394 0.9213 0.039 Uiso 1 1 calc R
C7 C -0.3158(4) 0.5404(5) 0.82341(15) 0.0241(7) Uani 1 1 d .
H7 H -0.2441 0.6391 0.8277 0.029 Uiso 1 1 calc R
C8 C -0.0605(4) 0.2059(6) 0.89496(19) 0.0362(9) Uani 1 1 d .
C9 C -0.0286(4) 0.2499(6) 0.82380(18) 0.0329(9) Uani 1 1 d .
C10 C -0.3980(4) 0.5720(6) 0.75235(17) 0.0272(8) Uani 1 1 d .
C11 C -0.5056(4) 0.7170(6) 0.76997(19) 0.0329(9) Uani 1 1 d .
C12 C -0.5062(4) 0.7379(6) 0.84729(19) 0.0372(10) Uani 1 1 d .
H12B H -0.5986 0.7229 0.8614 0.045 Uiso 1 1 calc R
H12A H -0.4726 0.8641 0.8621 0.045 Uiso 1 1 calc R
C13 C -0.6080(4) 0.3572(8) 0.8833(2) 0.0498(12) Uani 1 1 d .
H13A H -0.6563 0.4266 0.8473 0.060 Uiso 1 1 calc R
H13B H -0.6473 0.2489 0.9022 0.060 Uiso 1 1 calc R
C14 C 0.0172(5) 0.0995(8) 0.9367(2) 0.0559(14) Uani 1 1 d .
H14A H 0.0974 0.0479 0.9213 0.067 Uiso 1 1 calc R
H14B H -0.0065 0.0741 0.9823 0.067 Uiso 1 1 calc R
C15 C -0.3139(4) 0.6603(5) 0.70002(17) 0.0250(8) Uani 1 1 d .
C16 C -0.2992(4) 0.5998(5) 0.63550(17) 0.0259(8) Uani 1 1 d .
C17 C -0.3825(4) 0.4378(6) 0.60364(17) 0.0277(8) Uani 1 1 d .
C18 C -0.4064(4) 0.3011(5) 0.66247(17) 0.0303(8) Uani 1 1 d .
H18B H -0.3193 0.2478 0.6814 0.036 Uiso 1 1 calc R
H18A H -0.4635 0.1956 0.6439 0.036 Uiso 1 1 calc R
C19 C -0.4746(4) 0.3978(6) 0.72101(17) 0.0308(9) Uani 1 1 d .
H19B H -0.4844 0.3049 0.7584 0.037 Uiso 1 1 calc R
H19A H -0.5659 0.4377 0.7030 0.037 Uiso 1 1 calc R
C20 C -0.2423(4) 0.8405(6) 0.71277(17) 0.0271(8) Uani 1 1 d .
C21 C -0.1716(4) 0.8817(5) 0.64964(17) 0.0257(8) Uani 1 1 d .
C22 C -0.1980(4) 0.7183(5) 0.59997(16) 0.0256(8) Uani 1 1 d .
H22 H -0.1132 0.6438 0.5993 0.031 Uiso 1 1 calc R
C23 C -0.2487(4) 0.7622(5) 0.52501(16) 0.0260(8) Uani 1 1 d .
H23 H -0.3465 0.7944 0.5225 0.031 Uiso 1 1 calc R
C24 C -0.2260(4) 0.6009(5) 0.47498(17) 0.0285(8) Uani 1 1 d .
H24 H -0.1352 0.5473 0.4892 0.034 Uiso 1 1 calc R
C25 C -0.3255(4) 0.4383(6) 0.47465(17) 0.0339(9) Uani 1 1 d .
H25A H -0.3051 0.3477 0.4381 0.041 Uiso 1 1 calc R
H25B H -0.4171 0.4881 0.4625 0.041 Uiso 1 1 calc R
C26 C -0.3244(4) 0.3329(6) 0.54369(17) 0.0337(9) Uani 1 1 d .
H26B H -0.2303 0.2983 0.5585 0.040 Uiso 1 1 calc R
H26A H -0.3753 0.2141 0.5356 0.040 Uiso 1 1 calc R
C27 C -0.0943(4) 1.0314(6) 0.64379(18) 0.0353(9) Uani 1 1 d .
H27B H -0.0817 1.1189 0.6810 0.042 Uiso 1 1 calc R
H27A H -0.0514 1.0514 0.6024 0.042 Uiso 1 1 calc R
C28 C -0.1664(4) 0.8987(6) 0.42871(18) 0.0368(10) Uani 1 1 d .
C29 C -0.2141(4) 0.7066(6) 0.40850(18) 0.0310(9) Uani 1 1 d .
C30 C -0.2350(4) 0.6525(7) 0.34327(18) 0.0363(10) Uani 1 1 d .
H30B H -0.2195 0.7379 0.3070 0.044 Uiso 1 1 calc R
H30A H -0.2656 0.5282 0.3326 0.044 Uiso 1 1 calc R

loop_
_atom_site_aniso_label
_atom_site_aniso_U_11
_atom_site_aniso_U_22
_atom_site_aniso_U_33
_atom_site_aniso_U_23
_atom_site_aniso_U_13
_atom_site_aniso_U_12
O1 0.0311(14) 0.0338(15) 0.0254(12) 0.0005(11) 0.0038(10) 0.0027(13)
O2 0.0397(17) 0.060(2) 0.0357(15) -0.0054(14) 0.0064(13) 0.0139(17)
O3 0.0438(18) 0.064(2) 0.0428(16) 0.0135(15) 0.0047(14) 0.0222(17)
O4 0.0325(15) 0.0385(16) 0.0265(13) 0.0004(12) -0.0053(11) 0.0004(13)
O5 0.0564(19) 0.0301(15) 0.0258(13) -0.0030(12) 0.0070(12) -0.0051(15)
O6 0.0402(16) 0.0346(15) 0.0238(12) 0.0009(11) 0.0021(11) -0.0095(14)
O7 0.072(2) 0.054(2) 0.0316(15) 0.0061(15) 0.0078(14) -0.0252(19)
C1 0.034(2) 0.0292(19) 0.0192(16) -0.0024(14) 0.0038(14) -0.0041(17)
C2 0.035(2) 0.034(2) 0.0207(16) 0.0002(15) -0.0011(14) 0.0030(18)
C3 0.045(3) 0.049(3) 0.0294(19) 0.0133(19) 0.0019(17) -0.001(2)
C4 0.049(3) 0.061(3) 0.031(2) 0.011(2) 0.0114(18) -0.006(3)
C5 0.037(2) 0.048(3) 0.0275(18) -0.0009(18) 0.0096(16) 0.000(2)
C6 0.031(2) 0.045(2) 0.0223(16) -0.0045(16) 0.0008(15) 0.0031(19)
C7 0.0268(18) 0.029(2) 0.0168(15) -0.0027(14) 0.0031(13) -0.0025(16)
C8 0.036(2) 0.041(2) 0.0304(19) 0.0015(18) -0.0059(16) 0.002(2)
C9 0.036(2) 0.034(2) 0.0284(18) -0.0050(16) -0.0021(16) 0.0034(19)
C10 0.0258(19) 0.033(2) 0.0225(16) 0.0014(15) -0.0004(14) -0.0034(17)
C11 0.028(2) 0.031(2) 0.040(2) 0.0031(17) 0.0059(16) -0.0030(18)
C12 0.035(2) 0.038(2) 0.039(2) -0.0040(18) 0.0061(17) 0.007(2)
C13 0.039(3) 0.064(3) 0.047(2) 0.003(2) 0.010(2) -0.004(2)
C14 0.056(3) 0.077(4) 0.034(2) 0.002(2) 0.004(2) 0.023(3)
C15 0.0249(19) 0.0247(19) 0.0244(16) 0.0020(14) -0.0039(14) 0.0008(16)
C16 0.0253(19) 0.027(2) 0.0252(16) 0.0030(14) -0.0024(14) 0.0039(16)
C17 0.029(2) 0.0291(19) 0.0241(16) 0.0002(15) -0.0015(14) 0.0012(17)
C18 0.037(2) 0.027(2) 0.0257(17) 0.0010(15) -0.0011(15) -0.0060(18)
C19 0.0262(19) 0.037(2) 0.0287(18) 0.0027(16) -0.0004(15) -0.0032(18)
C20 0.0277(19) 0.0291(19) 0.0237(16) 0.0016(15) -0.0025(14) 0.0020(17)
C21 0.0249(18) 0.027(2) 0.0253(16) 0.0028(14) 0.0024(14) 0.0021(16)
C22 0.0259(19) 0.031(2) 0.0203(16) -0.0005(14) 0.0006(13) -0.0003(17)
C23 0.026(2) 0.028(2) 0.0246(17) 0.0025(14) 0.0021(14) -0.0020(15)
C24 0.0284(19) 0.032(2) 0.0246(17) -0.0019(15) -0.0004(15) 0.0047(17)
C25 0.046(2) 0.031(2) 0.0240(17) -0.0052(16) 0.0002(16) -0.002(2)
C26 0.043(2) 0.029(2) 0.0280(18) -0.0020(16) 0.0009(16) -0.0028(19)
C27 0.032(2) 0.047(3) 0.0269(18) -0.0015(18) -0.0020(15) -0.005(2)
C28 0.036(2) 0.050(3) 0.0245(17) 0.0021(18) 0.0045(16) -0.006(2)
C29 0.028(2) 0.038(2) 0.0274(18) -0.0023(17) 0.0037(15) -0.0017(19)
C30 0.034(2) 0.047(3) 0.0274(18) 0.0007(18) 0.0044(16) 0.000(2)

loop_
_atom_type_symbol
_atom_type_description
_atom_type_scat_dispersion_real
_atom_type_scat_dispersion_imag
_atom_type_scat_source
C C 0.0033 0.0000 'International Tables Vol C Tables 4.2.6.8 and 6.1.1.4'
H H 0.0000 0.0000 'International Tables Vol C Tables 4.2.6.8 and 6.1.1.4'
O O 0.0106 0.0000 'International Tables Vol C Tables 4.2.6.8 and 6.1.1.4'
N N 0.0061 0.0000 'International Tables Vol C Tables 4.2.6.8 and 6.1.1.4'

loop_
_geom_angle_atom_site_label_1
_geom_angle_atom_site_label_2
_geom_angle_atom_site_label_3
_geom_angle
C9 O1 C1 109.9(3)
C17 O4 H4 114.3
C28 O6 C23 109.2(3)
O1 C1 H1 109.2
O1 C1 C2 105.3(3)
O1 C1 C7 108.4(3)
C2 C1 H1 109.2
C7 C1 H1 109.2
C7 C1 C2 115.3(3)
C1 C2 H2 109.0
C3 C2 C1 112.6(3)
C3 C2 H2 109.0
C8 C2 C1 102.1(3)
C8 C2 H2 109.0
C8 C2 C3 114.9(4)
C2 C3 H3B 108.7
C2 C3 H3A 108.7
C2 C3 C4 114.0(4)
H3B C3 H3A 107.6
C4 C3 H3B 108.7
C4 C3 H3A 108.7
C3 C4 H4A 108.3
C3 C4 H4B 108.3
H4A C4 H4B 107.4
C5 C4 C3 116.1(3)
C5 C4 H4A 108.3
C5 C4 H4B 108.3
C6 C5 C4 114.3(4)
C13 C5 C4 121.0(4)
C13 C5 C6 124.7(4)
C5 C6 H6 107.8
C5 C6 C7 115.5(3)
C5 C6 C12 114.8(3)
C7 C6 H6 107.8
C12 C6 H6 107.8
C12 C6 C7 102.9(3)
C1 C7 C6 112.8(3)
C1 C7 H7 107.1
C1 C7 C10 115.8(3)
C6 C7 H7 107.1
C10 C7 C6 106.6(3)
C10 C7 H7 107.1
C9 C8 C2 107.5(3)
C14 C8 C2 130.2(4)
C14 C8 C9 122.3(4)
O1 C9 C8 109.8(3)
O2 C9 O1 120.5(3)
O2 C9 C8 129.6(4)
C11 C10 C7 103.0(3)
C11 C10 C19 106.7(3)
C15 C10 C7 111.8(3)
C15 C10 C11 108.0(3)
C15 C10 C19 110.7(3)
C19 C10 C7 116.0(3)
O3 C11 C10 123.5(3)
O3 C11 C12 126.2(4)
C12 C11 C10 110.3(3)
C6 C12 H12B 110.3
C6 C12 H12A 110.3
C11 C12 C6 107.1(3)
C11 C12 H12B 110.3
C11 C12 H12A 110.3
H12B C12 H12A 108.5
C5 C13 H13A 120.0
C5 C13 H13B 120.0
H13A C13 H13B 120.0
C8 C14 H14A 120.0
C8 C14 H14B 120.0
H14A C14 H14B 120.0
C16 C15 C10 127.2(3)
C16 C15 C20 110.1(3)
C20 C15 C10 122.6(3)
C15 C16 C17 121.4(3)
C15 C16 C22 111.9(3)
C17 C16 C22 126.6(3)
O4 C17 C16 107.1(3)
O4 C17 C18 110.8(3)
O4 C17 C26 105.1(3)
C16 C17 C18 107.0(3)
C16 C17 C26 116.4(3)
C18 C17 C26 110.4(3)
C17 C18 H18B 109.2
C17 C18 H18A 109.2
C17 C18 C19 111.9(3)
H18B C18 H18A 107.9
C19 C18 H18B 109.2
C19 C18 H18A 109.2
C10 C19 H19B 108.7
C10 C19 H19A 108.7
C18 C19 C10 114.3(3)
C18 C19 H19B 108.7
C18 C19 H19A 108.7
H19B C19 H19A 107.6
O5 C20 C15 126.7(3)
O5 C20 C21 126.5(3)
C15 C20 C21 106.8(3)
C20 C21 C22 107.5(3)
C27 C21 C20 123.2(3)
C27 C21 C22 129.2(3)
C16 C22 H22 108.0
C16 C22 C23 111.2(3)
C21 C22 C16 102.8(3)
C21 C22 H22 108.0
C21 C22 C23 118.2(3)
C23 C22 H22 108.0
O6 C23 C22 110.4(3)
O6 C23 H23 109.7
O6 C23 C24 104.1(3)
C22 C23 H23 109.7
C24 C23 C22 113.2(3)
C24 C23 H23 109.7
C23 C24 H24 106.8
C25 C24 C23 116.0(3)
C25 C24 H24 106.8
C29 C24 C23 101.3(3)
C29 C24 H24 106.8
C29 C24 C25 118.2(3)
C24 C25 H25A 108.7
C24 C25 H25B 108.7
C24 C25 C26 114.2(3)
H25A C25 H25B 107.6
C26 C25 H25A 108.7
C26 C25 H25B 108.7
C17 C26 H26B 108.1
C17 C26 H26A 108.1
C25 C26 C17 116.6(3)
C25 C26 H26B 108.1
C25 C26 H26A 108.1
H26B C26 H26A 107.3
C21 C27 H27B 120.0
C21 C27 H27A 120.0
H27B C27 H27A 120.0
O6 C28 C29 108.8(3)
O7 C28 O6 121.1(4)
O7 C28 C29 130.1(3)
C28 C29 C24 106.2(3)
C30 C29 C24 131.1(4)
C30 C29 C28 122.7(4)
C29 C30 H30B 120.0
C29 C30 H30A 120.0
H30B C30 H30A 120.0

loop_
_geom_bond_atom_site_label_1
_geom_bond_atom_site_label_2
_geom_bond_distance
O1 C1 1.471(4)
O1 C9 1.353(4)
O2 C9 1.210(4)
O3 C11 1.203(5)
O4 H4 0.8404
O4 C17 1.447(4)
O5 C20 1.222(4)
O6 C23 1.469(4)
O6 C28 1.368(4)
O7 C28 1.201(5)
C1 H1 1.0000
C1 C2 1.537(4)
C1 C7 1.514(5)
C2 H2 1.0000
C2 C3 1.531(5)
C2 C8 1.501(5)
C3 H3B 0.9900
C3 H3A 0.9900
C3 C4 1.532(6)
C4 H4A 0.9900
C4 H4B 0.9900
C4 C5 1.527(6)
C5 C6 1.522(6)
C5 C13 1.320(6)
C6 H6 1.0000
C6 C7 1.567(5)
C6 C12 1.549(5)
C7 H7 1.0000
C7 C10 1.558(4)
C8 C9 1.473(5)
C8 C14 1.311(6)
C10 C11 1.546(5)
C10 C15 1.506(5)
C10 C19 1.549(5)
C11 C12 1.504(5)
C12 H12B 0.9900
C12 H12A 0.9900
C13 H13A 0.9500
C13 H13B 0.9500
C14 H14A 0.9500
C14 H14B 0.9500
C15 C16 1.340(5)
C15 C20 1.475(5)
C16 C17 1.518(5)
C16 C22 1.522(5)
C17 C18 1.530(5)
C17 C26 1.533(5)
C18 H18B 0.9900
C18 H18A 0.9900
C18 C19 1.532(5)
C19 H19B 0.9900
C19 H19A 0.9900
C20 C21 1.491(5)
C21 C22 1.515(5)
C21 C27 1.323(5)
C22 H22 1.0000
C22 C23 1.528(4)
C23 H23 1.0000
C23 C24 1.528(5)
C24 H24 1.0000
C24 C25 1.522(5)
C24 C29 1.502(5)
C25 H25A 0.9900
C25 H25B 0.9900
C25 C26 1.530(5)
C26 H26B 0.9900
C26 H26A 0.9900
C27 H27B 0.9500
C27 H27A 0.9500
C28 C29 1.485(6)
C29 C30 1.319(5)
C30 H30B 0.9500
C30 H30A 0.9500

loop_
_geom_torsion_atom_site_label_1
_geom_torsion_atom_site_label_2
_geom_torsion_atom_site_label_3
_geom_torsion_atom_site_label_4
_geom_torsion
O1 C1 C2 C3 -146.8(3)
O1 C1 C2 C8 -23.1(4)
O1 C1 C7 C6 -163.3(3)
O1 C1 C7 C10 73.4(4)
O3 C11 C12 C6 169.2(4)
O4 C17 C18 C19 -59.6(4)
O4 C17 C26 C25 46.6(4)
O5 C20 C21 C22 179.5(4)
O5 C20 C21 C27 3.5(6)
O6 C23 C24 C25 -161.2(3)
O6 C23 C24 C29 -31.9(3)
O6 C28 C29 C24 -10.4(4)
O6 C28 C29 C30 171.3(4)
O7 C28 C29 C24 169.3(4)
O7 C28 C29 C30 -9.0(7)
C1 O1 C9 O2 172.6(4)
C1 O1 C9 C8 -9.4(4)
C1 C2 C3 C4 -70.0(4)
C1 C2 C8 C9 18.0(4)
C1 C2 C8 C14 -163.5(5)
C1 C7 C10 C11 153.4(3)
C1 C7 C10 C15 -90.9(4)
C1 C7 C10 C19 37.2(4)
C2 C1 C7 C6 -45.7(4)
C2 C1 C7 C10 -168.9(3)
C2 C3 C4 C5 50.8(5)
C2 C8 C9 O1 -6.3(4)
C2 C8 C9 O2 171.5(4)
C3 C2 C8 C9 140.2(3)
C3 C2 C8 C14 -41.4(6)
C3 C4 C5 C6 -71.5(5)
C3 C4 C5 C13 110.6(5)
C4 C5 C6 C7 87.4(4)
C4 C5 C6 C12 -153.1(3)
C5 C6 C7 C1 -34.7(4)
C5 C6 C7 C10 93.5(4)
C5 C6 C12 C11 -101.4(4)
C6 C7 C10 C11 27.0(4)
C6 C7 C10 C15 142.7(3)
C6 C7 C10 C19 -89.2(4)
C7 C1 C2 C3 93.9(4)
C7 C1 C2 C8 -142.4(3)
C7 C6 C12 C11 24.8(4)
C7 C10 C11 O3 170.7(4)
C7 C10 C11 C12 -11.4(4)
C7 C10 C15 C16 128.6(4)
C7 C10 C15 C20 -56.2(4)
C7 C10 C19 C18 -102.3(4)
C8 C2 C3 C4 173.7(3)
C9 O1 C1 C2 20.9(4)
C9 O1 C1 C7 144.8(3)
C10 C11 C12 C6 -8.7(4)
C10 C15 C16 C17 7.1(6)
C10 C15 C16 C22 -175.9(3)
C10 C15 C20 O5 -1.5(6)
C10 C15 C20 C21 -179.7(3)
C11 C10 C15 C16 -118.8(4)
C11 C10 C15 C20 56.4(4)
C11 C10 C19 C18 143.6(3)
C12 C6 C7 C1 -160.5(3)
C12 C6 C7 C10 -32.3(4)
C13 C5 C6 C7 -94.8(5)
C13 C5 C6 C12 24.7(6)
C14 C8 C9 O1 175.2(4)
C14 C8 C9 O2 -7.1(7)
C15 C10 C11 O3 52.3(5)
C15 C10 C11 C12 -129.7(3)
C15 C10 C19 C18 26.4(4)
C15 C16 C17 O4 85.1(4)
C15 C16 C17 C18 -33.7(5)
C15 C16 C17 C26 -157.7(3)
C15 C16 C22 C21 -9.3(4)
C15 C16 C22 C23 -136.8(3)
C15 C20 C21 C22 -2.2(4)
C15 C20 C21 C27 -178.3(4)
C16 C15 C20 O5 174.5(4)
C16 C15 C20 C21 -3.8(4)
C16 C17 C18 C19 56.8(4)
C16 C17 C26 C25 -71.7(4)
C16 C22 C23 O6 162.5(3)
C16 C22 C23 C24 -81.3(4)
C17 C16 C22 C21 167.5(3)
C17 C16 C22 C23 39.9(5)
C17 C18 C19 C10 -56.2(4)
C18 C17 C26 C25 166.1(3)
C19 C10 C11 O3 -66.7(5)
C19 C10 C11 C12 111.2(3)
C19 C10 C15 C16 -2.3(5)
C19 C10 C15 C20 172.9(3)
C20 C15 C16 C17 -168.6(3)
C20 C15 C16 C22 8.4(4)
C20 C21 C22 C16 6.5(4)
C20 C21 C22 C23 129.5(3)
C21 C22 C23 O6 43.9(4)
C21 C22 C23 C24 160.1(3)
C22 C16 C17 O4 -91.4(4)
C22 C16 C17 C18 149.8(3)
C22 C16 C17 C26 25.8(5)
C22 C23 C24 C25 78.9(4)
C22 C23 C24 C29 -151.8(3)
C23 O6 C28 O7 169.4(4)
C23 O6 C28 C29 -10.9(4)
C23 C24 C25 C26 -62.7(4)
C23 C24 C29 C28 25.9(4)
C23 C24 C29 C30 -156.0(4)
C24 C25 C26 C17 71.0(4)
C25 C24 C29 C28 153.8(3)
C25 C24 C29 C30 -28.1(6)
C26 C17 C18 C19 -175.6(3)
C27 C21 C22 C16 -177.7(4)
C27 C21 C22 C23 -54.8(5)
C28 O6 C23 C22 149.2(3)
C28 O6 C23 C24 27.5(4)
C29 C24 C25 C26 176.7(3)
